data_1516963
loop_
_publ_author_name
'Smre\<cki, Neven'
'Kukovec, Boris-Marko'
'\/Dakovi\'c, Marijana'
'Popovi\'c, Zora'

_publ_section_title
;
 Nickel(II) complexes with N--aralkyliminodiacetic acids: preparation,
 spectroscopic, structural and thermal characterization
;
_journal_name_full
;
Inorganica Chimica Acta
;
_journal_page_first 122
_journal_page_last 129
_journal_volume 400
_journal_year 2013
_chemical_formula_moiety 'C13 H21 N Ni O7'
_chemical_formula_sum 'C13 H21 N Ni O7'
_chemical_formula_weight 362.02
_space_group_IT_number 14
_symmetry_cell_setting monoclinic
_symmetry_space_group_name_Hall '-P 2ybc'
_symmetry_space_group_name_H-M 'P 1 21/c 1'
_atom_sites_solution_hydrogens geom
_atom_sites_solution_primary direct
_atom_sites_solution_secondary difmap
_cell_angle_alpha 90.00
_cell_angle_beta 102.004(2)
_cell_angle_gamma 90.00
_cell_formula_units_Z 4
_cell_length_a 18.1964(4)
_cell_length_b 7.7540(2)
_cell_length_c 11.2469(2)
_cell_measurement_reflns_used 5861
_cell_measurement_temperature 296(2)
_cell_measurement_theta_max 32.37
_cell_measurement_theta_min 4.32
_cell_volume 1552.18(6)
_computing_cell_refinement 'CrysAlisPro (Oxford Diffraction, 2010)'
_computing_data_collection 'CrysAlisPro (Oxford Diffraction, 2010)'
_computing_data_reduction 'CrysAlisPro (Oxford Diffraction, 2010)'
_computing_molecular_graphics 'ORTEP-3 (Farrugia, 2001), MERCURY 2.3 (CCDC, 2008)'
_computing_publication_material 'SHELXL-97 (Sheldrick, 1997)'
_computing_structure_refinement 'SHELXL-97 (Sheldrick, 1997)'
_computing_structure_solution 'SHELXS-97 (Sheldrick, 1997)'
_diffrn_ambient_temperature 296(2)
_diffrn_detector_area_resol_mean 16.3426
_diffrn_measured_fraction_theta_full 0.992
_diffrn_measured_fraction_theta_max 0.992
_diffrn_measurement_device_type 'Oxford Diffraction Xcalibur2 diffractometer with Sapphire 3 CCD detector'
_diffrn_measurement_method '\w-scan and \f-scan'
_diffrn_radiation_monochromator graphite
_diffrn_radiation_source 'fine-focus sealed tube'
_diffrn_radiation_type MoK\a
_diffrn_radiation_wavelength 0.71073
_diffrn_reflns_av_R_equivalents 0.0147
_diffrn_reflns_av_sigmaI/netI 0.0259
_diffrn_reflns_limit_h_max 21
_diffrn_reflns_limit_h_min -25
_diffrn_reflns_limit_k_max 10
_diffrn_reflns_limit_k_min -8
_diffrn_reflns_limit_l_max 12
_diffrn_reflns_limit_l_min -15
_diffrn_reflns_number 8455
_diffrn_reflns_theta_full 30.00
_diffrn_reflns_theta_max 30.00
_diffrn_reflns_theta_min 4.33
_diffrn_standards_interval_count 20
_diffrn_standards_number 14
_exptl_absorpt_coefficient_mu 1.283
_exptl_absorpt_correction_T_max 0.596
_exptl_absorpt_correction_T_min 0.469
_exptl_absorpt_correction_type multi-scan
_exptl_absorpt_process_details 'CrysAlisPro, Version 1.171.33.55 (Oxford Diffraction, 2010)'
_exptl_crystal_colour blue
_exptl_crystal_density_diffrn 1.549
_exptl_crystal_density_method 'not measured'
_exptl_crystal_description block
_exptl_crystal_F_000 760
_exptl_crystal_size_max 0.58
_exptl_crystal_size_mid 0.53
_exptl_crystal_size_min 0.43
_refine_diff_density_max 0.325
_refine_diff_density_min -0.391
_refine_diff_density_rms 0.054
_refine_ls_extinction_method none
_refine_ls_goodness_of_fit_ref 0.974
_refine_ls_hydrogen_treatment mixed
_refine_ls_matrix_type full
_refine_ls_number_parameters 217
_refine_ls_number_reflns 4492
_refine_ls_number_restraints 6
_refine_ls_restrained_S_all 0.975
_refine_ls_R_factor_all 0.0347
_refine_ls_R_factor_gt 0.0253
_refine_ls_shift/su_max 0.002
_refine_ls_shift/su_mean 0.000
_refine_ls_structure_factor_coef Fsqd
_refine_ls_weighting_details 'calc w=1/[\s^2^(Fo^2^)+(0.0410P)^2^+0.0000P] where P=(Fo^2^+2Fc^2^)/3'
_refine_ls_weighting_scheme calc
_refine_ls_wR_factor_gt 0.0626
_refine_ls_wR_factor_ref 0.0644
_reflns_number_gt 3613
_reflns_number_total 4492
_reflns_threshold_expression I>2\s(I)
_cod_data_source_file ICA-2013-400-122-129-2.cif
_cod_data_source_block 3b
_cod_original_sg_symbol_H-M 'P 21/c'
_cod_database_code 1516963

loop_
_symmetry_equiv_pos_as_xyz
'x, y, z'
'-x, y+1/2, -z+1/2'
'-x, -y, -z'
'x, -y-1/2, z-1/2'

loop_
_atom_site_label
_atom_site_type_symbol
_atom_site_fract_x
_atom_site_fract_y
_atom_site_fract_z
_atom_site_U_iso_or_equiv
_atom_site_adp_type
_atom_site_occupancy
_atom_site_symmetry_multiplicity
_atom_site_calc_flag
_atom_site_refinement_flags
Ni1 Ni 0.614437(8) 0.869708(18) 0.432430(13) 0.01813(5) Uani 1 1 d .
N1 N 0.70938(6) 1.03176(12) 0.48754(9) 0.0195(2) Uani 1 1 d .
O1 O 0.58948(5) 0.86230(12) 0.60112(9) 0.02582(19) Uani 1 1 d D
H11 H 0.6041(9) 0.7841(18) 0.6484(13) 0.031 Uiso 1 1 d D
H12 H 0.5454(8) 0.8757(19) 0.6017(15) 0.031 Uiso 1 1 d D
O2 O 0.67418(6) 0.64284(11) 0.46117(10) 0.0288(2) Uani 1 1 d D
H21 H 0.6517(9) 0.5693(19) 0.4278(15) 0.035 Uiso 1 1 d D
H22 H 0.6907(10) 0.610(2) 0.5305(13) 0.035 Uiso 1 1 d D
O3 O 0.51574(6) 0.73909(14) 0.35858(9) 0.0335(2) Uani 1 1 d D
H31 H 0.4908(9) 0.792(2) 0.2996(14) 0.040 Uiso 1 1 d D
H32 H 0.5192(11) 0.6276(18) 0.3567(17) 0.040 Uiso 1 1 d D
O4 O 0.64464(5) 0.88783(11) 0.26763(8) 0.02654(19) Uani 1 1 d .
O5 O 0.55913(5) 1.09659(11) 0.39284(9) 0.02511(19) Uani 1 1 d .
O6 O 0.73974(6) 0.96759(15) 0.18331(9) 0.0378(2) Uani 1 1 d .
O7 O 0.58050(6) 1.37240(12) 0.36153(11) 0.0402(3) Uani 1 1 d .
C1 C 0.70943(7) 0.94972(16) 0.27167(11) 0.0231(2) Uani 1 1 d .
C2 C 0.75545(7) 0.9981(2) 0.39633(12) 0.0294(3) Uani 1 1 d .
H2A H 0.7903 0.9053 0.4254 0.035 Uiso 1 1 calc R
H2B H 0.7848 1.1004 0.3883 0.035 Uiso 1 1 calc R
C3 C 0.60082(7) 1.22789(16) 0.40465(12) 0.0245(3) Uani 1 1 d .
C4 C 0.68048(8) 1.21061(17) 0.47775(15) 0.0381(4) Uani 1 1 d .
H4A H 0.7134 1.2814 0.4403 0.046 Uiso 1 1 calc R
H4B H 0.6823 1.2551 0.5589 0.046 Uiso 1 1 calc R
C5 C 0.75163(7) 0.99465(17) 0.61265(11) 0.0227(2) Uani 1 1 d .
H5A H 0.7626 0.8721 0.6183 0.027 Uiso 1 1 calc R
H5B H 0.7190 1.0195 0.6686 0.027 Uiso 1 1 calc R
C6 C 0.82513(7) 1.09227(17) 0.65563(12) 0.0272(3) Uani 1 1 d .
H6A H 0.8156 1.2154 0.6511 0.033 Uiso 1 1 calc R
H6B H 0.8597 1.0651 0.6033 0.033 Uiso 1 1 calc R
C7 C 0.85991(7) 1.0418(2) 0.78641(12) 0.0315(3) Uani 1 1 d .
H7A H 0.8295 1.0905 0.8393 0.038 Uiso 1 1 calc R
H7B H 0.8577 0.9173 0.7933 0.038 Uiso 1 1 calc R
C8 C 0.94017(7) 1.09847(17) 0.83160(11) 0.0253(3) Uani 1 1 d .
C9 C 0.99646(8) 1.03807(19) 0.77639(13) 0.0325(3) Uani 1 1 d .
H9 H 0.9836 0.9709 0.7066 0.039 Uiso 1 1 calc R
C10 C 1.07128(8) 1.0753(2) 0.82260(15) 0.0381(3) Uani 1 1 d .
H10 H 1.1082 1.0330 0.7842 0.046 Uiso 1 1 calc R
C11 C 1.09098(9) 1.1748(2) 0.92538(14) 0.0407(4) Uani 1 1 d .
H11A H 1.1413 1.1990 0.9575 0.049 Uiso 1 1 calc R
C12 C 1.03595(10) 1.23843(19) 0.98023(13) 0.0404(4) Uani 1 1 d .
H12A H 1.0491 1.3068 1.0493 0.049 Uiso 1 1 calc R
C13 C 0.96100(9) 1.20173(19) 0.93368(12) 0.0314(3) Uani 1 1 d .
H13 H 0.9243 1.2468 0.9713 0.038 Uiso 1 1 calc R

loop_
_atom_site_aniso_label
_atom_site_aniso_U_11
_atom_site_aniso_U_22
_atom_site_aniso_U_33
_atom_site_aniso_U_23
_atom_site_aniso_U_13
_atom_site_aniso_U_12
Ni1 0.01663(8) 0.01728(8) 0.01862(8) -0.00053(6) -0.00062(5) -0.00091(6)
N1 0.0174(5) 0.0174(5) 0.0204(5) -0.0003(4) -0.0037(4) 0.0012(4)
O1 0.0203(4) 0.0337(5) 0.0233(4) 0.0068(4) 0.0042(4) 0.0044(4)
O2 0.0343(5) 0.0187(4) 0.0300(5) -0.0013(4) -0.0015(4) 0.0012(4)
O3 0.0293(5) 0.0332(5) 0.0331(5) -0.0020(4) -0.0048(4) -0.0089(4)
O4 0.0241(5) 0.0345(5) 0.0199(4) -0.0049(4) 0.0020(4) -0.0076(4)
O5 0.0173(4) 0.0220(4) 0.0329(5) 0.0023(4) -0.0018(4) 0.0015(3)
O6 0.0343(6) 0.0554(7) 0.0241(5) -0.0004(4) 0.0072(4) -0.0117(5)
O7 0.0360(6) 0.0215(5) 0.0525(7) 0.0081(4) -0.0155(5) 0.0024(4)
C1 0.0235(6) 0.0227(6) 0.0214(6) 0.0009(5) 0.0006(5) -0.0008(5)
C2 0.0214(6) 0.0424(8) 0.0224(6) -0.0004(6) 0.0002(5) -0.0076(6)
C3 0.0227(6) 0.0210(6) 0.0259(6) -0.0007(5) -0.0041(5) 0.0026(5)
C4 0.0277(7) 0.0182(6) 0.0566(9) -0.0043(6) -0.0181(7) 0.0034(5)
C5 0.0194(6) 0.0266(6) 0.0190(5) 0.0002(5) -0.0030(4) -0.0020(5)
C6 0.0221(6) 0.0296(6) 0.0252(6) 0.0010(5) -0.0062(5) -0.0036(5)
C7 0.0212(6) 0.0482(9) 0.0222(6) 0.0005(6) -0.0023(5) -0.0038(6)
C8 0.0219(6) 0.0300(6) 0.0204(6) 0.0008(5) -0.0039(5) -0.0009(5)
C9 0.0276(7) 0.0382(8) 0.0298(7) -0.0063(6) 0.0015(6) -0.0016(6)
C10 0.0247(7) 0.0444(8) 0.0445(9) 0.0054(7) 0.0056(6) -0.0016(6)
C11 0.0284(7) 0.0444(8) 0.0422(9) 0.0123(7) -0.0092(6) -0.0142(7)
C12 0.0506(10) 0.0358(8) 0.0271(7) -0.0015(6) -0.0098(7) -0.0140(7)
C13 0.0378(8) 0.0315(7) 0.0226(6) -0.0020(5) 0.0011(5) 0.0012(6)

loop_
_atom_type_symbol
_atom_type_description
_atom_type_scat_dispersion_real
_atom_type_scat_dispersion_imag
_atom_type_scat_source
C C 0.0033 0.0016 'International Tables Vol C Tables 4.2.6.8 and 6.1.1.4'
H H 0.0000 0.0000 'International Tables Vol C Tables 4.2.6.8 and 6.1.1.4'
Ni Ni 0.3393 1.1124 'International Tables Vol C Tables 4.2.6.8 and 6.1.1.4'
N N 0.0061 0.0033 'International Tables Vol C Tables 4.2.6.8 and 6.1.1.4'
O O 0.0106 0.0060 'International Tables Vol C Tables 4.2.6.8 and 6.1.1.4'

loop_
_geom_angle_atom_site_label_1
_geom_angle_atom_site_label_2
_geom_angle_atom_site_label_3
_geom_angle
O5 Ni1 O1 91.85(4)
O5 Ni1 O4 87.48(4)
O1 Ni1 O4 176.43(4)
O5 Ni1 O2 175.59(4)
O1 Ni1 O2 92.43(4)
O4 Ni1 O2 88.18(4)
O5 Ni1 O3 89.25(4)
O1 Ni1 O3 90.97(4)
O4 Ni1 O3 92.53(4)
O2 Ni1 O3 91.75(4)
O5 Ni1 N1 83.53(4)
O1 Ni1 N1 94.02(4)
O4 Ni1 N1 82.42(4)
O2 Ni1 N1 95.10(4)
O3 Ni1 N1 171.34(4)
C2 N1 C4 110.99(11)
C2 N1 C5 111.55(10)
C4 N1 C5 111.00(10)
C2 N1 Ni1 103.76(7)
C4 N1 Ni1 106.16(7)
C5 N1 Ni1 113.07(7)
Ni1 O1 H11 121.6(11)
Ni1 O1 H12 114.6(12)
H11 O1 H12 106.2(16)
Ni1 O2 H21 110.7(13)
Ni1 O2 H22 119.4(11)
H21 O2 H22 107.3(17)
Ni1 O3 H31 111.4(13)
Ni1 O3 H32 115.8(13)
H31 O3 H32 120.0(18)
C1 O4 Ni1 114.69(8)
C3 O5 Ni1 114.64(8)
O6 C1 O4 125.44(12)
O6 C1 C2 117.33(11)
O4 C1 C2 117.16(11)
N1 C2 C1 113.59(10)
N1 C2 H2A 108.8
C1 C2 H2A 108.8
N1 C2 H2B 108.8
C1 C2 H2B 108.8
H2A C2 H2B 107.7
O7 C3 O5 124.21(12)
O7 C3 C4 117.59(12)
O5 C3 C4 118.20(11)
N1 C4 C3 114.09(10)
N1 C4 H4A 108.7
C3 C4 H4A 108.7
N1 C4 H4B 108.7
C3 C4 H4B 108.7
H4A C4 H4B 107.6
N1 C5 C6 116.83(10)
N1 C5 H5A 108.1
C6 C5 H5A 108.1
N1 C5 H5B 108.1
C6 C5 H5B 108.1
H5A C5 H5B 107.3
C5 C6 C7 109.79(11)
C5 C6 H6A 109.7
C7 C6 H6A 109.7
C5 C6 H6B 109.7
C7 C6 H6B 109.7
H6A C6 H6B 108.2
C8 C7 C6 115.35(11)
C8 C7 H7A 108.4
C6 C7 H7A 108.4
C8 C7 H7B 108.4
C6 C7 H7B 108.4
H7A C7 H7B 107.5
C9 C8 C13 117.79(13)
C9 C8 C7 120.32(12)
C13 C8 C7 121.74(13)
C10 C9 C8 121.53(13)
C10 C9 H9 119.2
C8 C9 H9 119.2
C11 C10 C9 119.83(15)
C11 C10 H10 120.1
C9 C10 H10 120.1
C12 C11 C10 119.53(14)
C12 C11 H11A 120.2
C10 C11 H11A 120.2
C11 C12 C13 120.63(14)
C11 C12 H12A 119.7
C13 C12 H12A 119.7
C12 C13 C8 120.65(14)
C12 C13 H13 119.7
C8 C13 H13 119.7

loop_
_geom_bond_atom_site_label_1
_geom_bond_atom_site_label_2
_geom_bond_distance
Ni1 O5 2.0297(9)
Ni1 O1 2.0415(9)
Ni1 O4 2.0448(9)
Ni1 O2 2.0578(9)
Ni1 O3 2.0786(10)
Ni1 N1 2.1219(10)
N1 C2 1.4768(16)
N1 C4 1.4791(16)
N1 C5 1.4845(15)
O1 H11 0.814(14)
O1 H12 0.810(14)
O2 H21 0.755(14)
O2 H22 0.814(13)
O3 H31 0.829(14)
O3 H32 0.867(13)
O4 C1 1.2649(15)
O5 C3 1.2600(15)
O6 C1 1.2405(15)
O7 C3 1.2461(15)
C1 C2 1.5230(18)
C2 H2A 0.9700
C2 H2B 0.9700
C3 C4 1.5164(18)
C4 H4A 0.9700
C4 H4B 0.9700
C5 C6 1.5253(17)
C5 H5A 0.9700
C5 H5B 0.9700
C6 C7 1.5265(18)
C6 H6A 0.9700
C6 H6B 0.9700
C7 C8 1.5086(18)
C7 H7A 0.9700
C7 H7B 0.9700
C8 C9 1.3851(19)
C8 C13 1.3863(18)
C9 C10 1.383(2)
C9 H9 0.9300
C10 C11 1.374(2)
C10 H10 0.9300
C11 C12 1.372(2)
C11 H11A 0.9300
C12 C13 1.385(2)
C12 H12A 0.9300
C13 H13 0.9300

loop_
_geom_torsion_atom_site_label_1
_geom_torsion_atom_site_label_2
_geom_torsion_atom_site_label_3
_geom_torsion_atom_site_label_4
_geom_torsion
O5 Ni1 N1 C2 -111.56(8)
O1 Ni1 N1 C2 157.03(8)
O4 Ni1 N1 C2 -23.25(8)
O2 Ni1 N1 C2 64.23(8)
O5 Ni1 N1 C4 5.49(9)
O1 Ni1 N1 C4 -85.91(9)
O4 Ni1 N1 C4 93.80(9)
O2 Ni1 N1 C4 -178.72(9)
O5 Ni1 N1 C5 127.42(8)
O1 Ni1 N1 C5 36.01(8)
O4 Ni1 N1 C5 -144.27(8)
O2 Ni1 N1 C5 -56.79(8)
O5 Ni1 O4 C1 97.17(9)
O2 Ni1 O4 C1 -82.02(9)
O3 Ni1 O4 C1 -173.69(9)
N1 Ni1 O4 C1 13.37(9)
O1 Ni1 O5 C3 99.93(9)
O4 Ni1 O5 C3 -76.56(9)
O3 Ni1 O5 C3 -169.12(9)
N1 Ni1 O5 C3 6.09(9)
Ni1 O4 C1 O6 177.87(11)
Ni1 O4 C1 C2 1.02(14)
C4 N1 C2 C1 -83.31(13)
C5 N1 C2 C1 152.35(11)
Ni1 N1 C2 C1 30.32(12)
O6 C1 C2 N1 159.82(11)
O4 C1 C2 N1 -23.07(17)
Ni1 O5 C3 O7 164.33(12)
Ni1 O5 C3 C4 -16.76(16)
C2 N1 C4 C3 97.39(14)
C5 N1 C4 C3 -137.96(12)
Ni1 N1 C4 C3 -14.72(15)
O7 C3 C4 N1 -158.96(13)
O5 C3 C4 N1 22.1(2)
C2 N1 C5 C6 57.58(14)
C4 N1 C5 C6 -66.76(14)
Ni1 N1 C5 C6 174.07(9)
N1 C5 C6 C7 178.67(11)
C5 C6 C7 C8 167.47(12)
C6 C7 C8 C9 -62.15(18)
C6 C7 C8 C13 122.40(15)
C13 C8 C9 C10 1.6(2)
C7 C8 C9 C10 -174.05(14)
C8 C9 C10 C11 -0.2(2)
C9 C10 C11 C12 -0.9(2)
C10 C11 C12 C13 0.7(2)
C11 C12 C13 C8 0.7(2)
C9 C8 C13 C12 -1.8(2)
C7 C8 C13 C12 173.75(13)
